data_4065743
loop_
_publ_author_name
'Chaplin, Adrian B.'
'Weller, Andrew S.'

_publ_section_title
;
 C&#x2212;C Bond Activation of a Cyclopropyl Phosphine: Isolation and
 Reactivity of a Tetrameric Rhodacyclobutane
;
_journal_issue 10
_journal_name_full Organometallics
_journal_page_first 2332
_journal_paper_doi 10.1021/om100105p
_journal_volume 29
_journal_year 2010
_chemical_formula_moiety 'C14 H25 Cl O2 P Rh'
_chemical_formula_sum 'C14 H25 Cl O2 P Rh'
_chemical_formula_weight 394.67
_chemical_melting_point ?
_space_group_IT_number 14
_symmetry_cell_setting monoclinic
_symmetry_space_group_name_Hall '-P 2ybc'
_symmetry_space_group_name_H-M 'P 1 21/c 1'
_atom_sites_solution_hydrogens geom
_atom_sites_solution_primary direct
_atom_sites_solution_secondary difmap
_audit_creation_method SHELXL-97
_cell_angle_alpha 90.00
_cell_angle_beta 101.6478(5)
_cell_angle_gamma 90.00
_cell_formula_units_Z 8
_cell_length_a 30.0493(4)
_cell_length_b 8.12980(10)
_cell_length_c 14.4869(3)
_cell_measurement_reflns_used 6646
_cell_measurement_temperature 150(2)
_cell_measurement_theta_max 25.350
_cell_measurement_theta_min 2.910
_cell_volume 3466.19(10)
_computing_cell_refinement 'Denzo/Scalepack (Otwinowski & Minor 1997)'
_computing_data_collection 'Collect (Nonius BV, 1997-2000)'
_computing_data_reduction 'Denzo/Scalepack (Otwinowski & Minor 1997)'
_computing_molecular_graphics 'ORTEP3 (Farrugia, 1997)'
_computing_publication_material 'Bruker SHELXTL'
_computing_structure_refinement 'SHELXL-97 (Sheldrick, 2008)'
_computing_structure_solution 'SIR2004 (Burla et al., 2005)'
_diffrn_ambient_temperature 150(2)
_diffrn_detector_area_resol_mean 9
_diffrn_measured_fraction_theta_full 0.978
_diffrn_measured_fraction_theta_max 0.978
_diffrn_measurement_device '95mm CCD camera on \k-goniostat'
_diffrn_measurement_device_type KappaCCD
_diffrn_measurement_method CCD
_diffrn_radiation_monochromator 'horizonally mounted graphite crystal'
_diffrn_radiation_source 'fine-focus sealed tube'
_diffrn_radiation_type MoK\a
_diffrn_radiation_wavelength 0.71073
_diffrn_reflns_av_R_equivalents 0.0291
_diffrn_reflns_av_sigmaI/netI 0.0370
_diffrn_reflns_limit_h_max 36
_diffrn_reflns_limit_h_min -36
_diffrn_reflns_limit_k_max 8
_diffrn_reflns_limit_k_min -9
_diffrn_reflns_limit_l_max 17
_diffrn_reflns_limit_l_min -17
_diffrn_reflns_number 15338
_diffrn_reflns_theta_full 25.34
_diffrn_reflns_theta_max 25.34
_diffrn_reflns_theta_min 3.09
_exptl_absorpt_coefficient_mu 1.228
_exptl_absorpt_correction_T_max 1.0
_exptl_absorpt_correction_T_min 0.931
_exptl_absorpt_correction_type multi-scan
_exptl_absorpt_process_details 'Denzo/Scalepack (Otwinowski & Minor 1997)'
_exptl_crystal_colour 'pale yellow'
_exptl_crystal_density_diffrn 1.513
_exptl_crystal_density_meas ?
_exptl_crystal_density_method 'not measured'
_exptl_crystal_description block
_exptl_crystal_F_000 1616
_exptl_crystal_size_max 0.40
_exptl_crystal_size_mid 0.22
_exptl_crystal_size_min 0.20
_refine_diff_density_max 0.581
_refine_diff_density_min -0.412
_refine_diff_density_rms 0.078
_refine_ls_extinction_method none
_refine_ls_goodness_of_fit_ref 1.080
_refine_ls_hydrogen_treatment constr
_refine_ls_matrix_type full
_refine_ls_number_parameters 355
_refine_ls_number_reflns 6193
_refine_ls_number_restraints 0
_refine_ls_restrained_S_all 1.080
_refine_ls_R_factor_all 0.0416
_refine_ls_R_factor_gt 0.0280
_refine_ls_shift/su_max 0.003
_refine_ls_shift/su_mean 0.000
_refine_ls_structure_factor_coef Fsqd
_refine_ls_weighting_details 'calc w=1/[\s^2^(Fo^2^)+(0.0163P)^2^+2.3806P] where P=(Fo^2^+2Fc^2^)/3'
_refine_ls_weighting_scheme calc
_refine_ls_wR_factor_gt 0.0559
_refine_ls_wR_factor_ref 0.0601
_reflns_number_gt 5116
_reflns_number_total 6193
_reflns_threshold_expression >2sigma(I)
_cod_data_source_file om100105p_si_001.cif
_cod_data_source_block 5
_cod_depositor_comments
;
The following automatic conversions were performed:

'_chemical_melting_point' value 'not measured' was changed to '?' -
the value is undefined or not given.

'_symmetry_cell_setting' value
'Monoclinic' changed to 'monoclinic' according to
/home/saulius/struct/CIF-dictionaries/cif_core.dic dictionary named
'cif_core.dic' version 2.4.1 from 2010-06-29.

Automatic conversion script
Id: cif_fix_values 1715 2011-07-08 13:25:40Z adriana 

The following automatic conversions were performed:

'_exptl_crystal_density_meas' value 'not measured' was changed to '?'
- the value is perceived as not measured.

Automatic conversion script
Id: cif_fix_values 3008 2015-01-20 13:52:24Z robertas 
;
_cod_original_sg_symbol_H-M P2(1)/c
_cod_database_code 4065743

loop_
_symmetry_equiv_pos_as_xyz
'x, y, z'
'-x, y+1/2, -z+1/2'
'-x, -y, -z'
'x, -y-1/2, z-1/2'

loop_
_atom_site_label
_atom_site_type_symbol
_atom_site_fract_x
_atom_site_fract_y
_atom_site_fract_z
_atom_site_U_iso_or_equiv
_atom_site_adp_type
_atom_site_occupancy
_atom_site_symmetry_multiplicity
_atom_site_calc_flag
_atom_site_refinement_flags
Rh1 Rh 0.848897(8) 1.08075(3) 0.460363(13) 0.02470(7) Uani 1 1 d .
P1 P 0.88463(2) 0.89264(8) 0.57888(4) 0.02110(15) Uani 1 1 d .
Cl1 Cl 0.89772(3) 1.02126(10) 0.35615(5) 0.04050(19) Uani 1 1 d .
C1 C 0.81855(11) 1.2262(4) 0.36335(19) 0.0347(7) Uani 1 1 d .
O1 O 0.80078(8) 1.3092(3) 0.30520(14) 0.0522(6) Uani 1 1 d .
C2 C 0.81082(11) 1.1453(4) 0.5372(2) 0.0364(7) Uani 1 1 d .
O2 O 0.78702(8) 1.1908(3) 0.58366(15) 0.0575(7) Uani 1 1 d .
C3 C 0.84760(9) 0.8474(3) 0.66258(17) 0.0270(6) Uani 1 1 d .
H3A H 0.8639 0.7701 0.7106 0.032 Uiso 1 1 calc R
H3B H 0.8429 0.9508 0.6955 0.032 Uiso 1 1 calc R
C4 C 0.80162(10) 0.7752(4) 0.62173(19) 0.0386(8) Uani 1 1 d .
H4 H 0.7905 0.7921 0.5525 0.046 Uiso 1 1 calc R
C5 C 0.76584(12) 0.7788(5) 0.6811(2) 0.0545(10) Uani 1 1 d .
H5A H 0.7744 0.8243 0.7456 0.065 Uiso 1 1 calc R
H5B H 0.7341 0.8005 0.6489 0.065 Uiso 1 1 calc R
C6 C 0.78654(13) 0.6204(5) 0.6615(2) 0.0570(10) Uani 1 1 d .
H6A H 0.7676 0.5433 0.6173 0.068 Uiso 1 1 calc R
H6B H 0.8079 0.5671 0.7139 0.068 Uiso 1 1 calc R
C7 C 0.89873(11) 0.6858(3) 0.53282(18) 0.0337(7) Uani 1 1 d .
C8 C 0.86009(13) 0.6419(4) 0.4494(2) 0.0490(9) Uani 1 1 d .
H8A H 0.8667 0.5362 0.4226 0.073 Uiso 1 1 calc R
H8B H 0.8576 0.7276 0.4011 0.073 Uiso 1 1 calc R
H8C H 0.8314 0.6341 0.4714 0.073 Uiso 1 1 calc R
C9 C 0.90147(14) 0.5497(4) 0.6076(2) 0.0513(10) Uani 1 1 d .
H9A H 0.8721 0.5398 0.6266 0.077 Uiso 1 1 calc R
H9B H 0.9250 0.5777 0.6627 0.077 Uiso 1 1 calc R
H9C H 0.9091 0.4449 0.5811 0.077 Uiso 1 1 calc R
C10 C 0.94389(12) 0.6896(4) 0.4973(2) 0.0441(9) Uani 1 1 d .
H10A H 0.9692 0.7081 0.5507 0.066 Uiso 1 1 calc R
H10B H 0.9429 0.7787 0.4514 0.066 Uiso 1 1 calc R
H10C H 0.9482 0.5843 0.4673 0.066 Uiso 1 1 calc R
C11 C 0.93483(9) 0.9918(3) 0.65679(17) 0.0253(6) Uani 1 1 d .
C12 C 0.91714(10) 1.1296(3) 0.71223(18) 0.0314(7) Uani 1 1 d .
H12A H 0.9036 1.0814 0.7621 0.047 Uiso 1 1 calc R
H12B H 0.8941 1.1938 0.6695 0.047 Uiso 1 1 calc R
H12C H 0.9424 1.2016 0.7405 0.047 Uiso 1 1 calc R
C13 C 0.96274(11) 0.8726(4) 0.72806(19) 0.0390(7) Uani 1 1 d .
H13A H 0.9769 0.7895 0.6943 0.059 Uiso 1 1 calc R
H13B H 0.9427 0.8184 0.7643 0.059 Uiso 1 1 calc R
H13C H 0.9864 0.9337 0.7710 0.059 Uiso 1 1 calc R
C14 C 0.96541(10) 1.0700(4) 0.59566(19) 0.0359(7) Uani 1 1 d .
H14A H 0.9912 1.1247 0.6363 0.054 Uiso 1 1 calc R
H14B H 0.9479 1.1510 0.5530 0.054 Uiso 1 1 calc R
H14C H 0.9766 0.9843 0.5586 0.054 Uiso 1 1 calc R
Rh2 Rh 0.652937(7) 0.46921(2) 0.547670(13) 0.02194(7) Uani 1 1 d .
P2 P 0.61250(2) 0.65434(8) 0.43205(4) 0.01722(15) Uani 1 1 d .
Cl2 Cl 0.59923(3) 0.47696(9) 0.64650(4) 0.03261(17) Uani 1 1 d .
C101 C 0.68345(11) 0.3095(4) 0.63638(19) 0.0329(7) Uani 1 1 d .
O101 O 0.69983(8) 0.2132(3) 0.68808(15) 0.0515(6) Uani 1 1 d .
C102 C 0.69612(11) 0.4506(3) 0.47546(19) 0.0313(7) Uani 1 1 d .
O102 O 0.72335(8) 0.4353(3) 0.43158(15) 0.0444(6) Uani 1 1 d .
C103 C 0.64972(9) 0.7420(3) 0.35770(16) 0.0209(6) Uani 1 1 d .
H10D H 0.6601 0.6512 0.3217 0.025 Uiso 1 1 calc R
H10E H 0.6314 0.8175 0.3115 0.025 Uiso 1 1 calc R
C104 C 0.69114(9) 0.8348(3) 0.40900(18) 0.0248(6) Uani 1 1 d .
H104 H 0.7060 0.7872 0.4713 0.030 Uiso 1 1 calc R
C105 C 0.72324(10) 0.9081(3) 0.3529(2) 0.0343(7) Uani 1 1 d .
H10F H 0.7562 0.9009 0.3795 0.041 Uiso 1 1 calc R
H10G H 0.7149 0.9001 0.2833 0.041 Uiso 1 1 calc R
C106 C 0.69523(11) 1.0180(4) 0.4013(2) 0.0406(8) Uani 1 1 d .
H10H H 0.6696 1.0778 0.3616 0.049 Uiso 1 1 calc R
H10I H 0.7110 1.0786 0.4578 0.049 Uiso 1 1 calc R
C107 C 0.58558(9) 0.8388(3) 0.47755(17) 0.0227(6) Uani 1 1 d .
C108 C 0.61963(10) 0.9007(3) 0.56442(18) 0.0309(7) Uani 1 1 d .
H10J H 0.6486 0.9261 0.5466 0.046 Uiso 1 1 calc R
H10K H 0.6243 0.8154 0.6132 0.046 Uiso 1 1 calc R
H10L H 0.6076 1.0002 0.5888 0.046 Uiso 1 1 calc R
C109 C 0.57620(10) 0.9781(3) 0.40486(19) 0.0314(7) Uani 1 1 d .
H10M H 0.5607 1.0686 0.4301 0.047 Uiso 1 1 calc R
H10N H 0.5569 0.9370 0.3467 0.047 Uiso 1 1 calc R
H10O H 0.6050 1.0177 0.3913 0.047 Uiso 1 1 calc R
C110 C 0.54077(10) 0.7947(3) 0.50712(19) 0.0294(6) Uani 1 1 d .
H11A H 0.5310 0.8870 0.5418 0.044 Uiso 1 1 calc R
H11B H 0.5453 0.6970 0.5476 0.044 Uiso 1 1 calc R
H11C H 0.5174 0.7720 0.4509 0.044 Uiso 1 1 calc R
C111 C 0.57010(9) 0.5300(3) 0.34660(17) 0.0229(6) Uani 1 1 d .
C112 C 0.59694(10) 0.4026(3) 0.30152(19) 0.0319(7) Uani 1 1 d .
H11D H 0.6158 0.3365 0.3511 0.048 Uiso 1 1 calc R
H11E H 0.6164 0.4595 0.2651 0.048 Uiso 1 1 calc R
H11F H 0.5757 0.3307 0.2596 0.048 Uiso 1 1 calc R
C113 C 0.54133(10) 0.6353(4) 0.26905(18) 0.0344(7) Uani 1 1 d .
H11G H 0.5233 0.5634 0.2214 0.052 Uiso 1 1 calc R
H11H H 0.5613 0.7041 0.2396 0.052 Uiso 1 1 calc R
H11I H 0.5210 0.7056 0.2966 0.052 Uiso 1 1 calc R
C114 C 0.53876(10) 0.4351(3) 0.39928(19) 0.0301(7) Uani 1 1 d .
H11J H 0.5183 0.5124 0.4218 0.045 Uiso 1 1 calc R
H11K H 0.5571 0.3773 0.4531 0.045 Uiso 1 1 calc R
H11L H 0.5208 0.3552 0.3566 0.045 Uiso 1 1 calc R

loop_
_atom_site_aniso_label
_atom_site_aniso_U_11
_atom_site_aniso_U_22
_atom_site_aniso_U_33
_atom_site_aniso_U_23
_atom_site_aniso_U_13
_atom_site_aniso_U_12
Rh1 0.02768(14) 0.02845(13) 0.01714(11) 0.00436(9) 0.00254(9) -0.00086(10)
P1 0.0243(4) 0.0241(4) 0.0152(3) 0.0022(3) 0.0045(3) -0.0021(3)
Cl1 0.0517(5) 0.0485(5) 0.0260(3) 0.0092(3) 0.0190(3) 0.0057(4)
C1 0.041(2) 0.0369(17) 0.0251(15) -0.0001(14) 0.0037(14) -0.0035(15)
O1 0.0619(18) 0.0525(14) 0.0361(12) 0.0188(11) -0.0041(11) 0.0069(12)
C2 0.0377(19) 0.0421(18) 0.0278(15) 0.0097(14) 0.0030(14) 0.0075(15)
O2 0.0530(17) 0.0820(18) 0.0417(13) 0.0121(13) 0.0195(12) 0.0332(14)
C3 0.0269(16) 0.0351(16) 0.0191(13) 0.0044(12) 0.0049(12) -0.0041(13)
C4 0.0311(19) 0.061(2) 0.0229(14) 0.0055(14) 0.0033(13) -0.0156(16)
C5 0.033(2) 0.088(3) 0.0429(19) 0.0119(19) 0.0086(16) -0.015(2)
C6 0.056(3) 0.067(3) 0.046(2) 0.0070(19) 0.0033(17) -0.037(2)
C7 0.055(2) 0.0234(15) 0.0244(14) -0.0001(12) 0.0126(14) -0.0020(14)
C8 0.076(3) 0.0369(18) 0.0350(17) -0.0105(15) 0.0126(17) -0.0207(18)
C9 0.090(3) 0.0273(17) 0.0421(18) 0.0064(14) 0.0258(19) 0.0077(17)
C10 0.067(3) 0.0349(18) 0.0360(17) 0.0008(14) 0.0232(17) 0.0119(17)
C11 0.0227(16) 0.0309(15) 0.0221(13) -0.0012(12) 0.0037(11) -0.0015(12)
C12 0.0353(18) 0.0322(16) 0.0269(14) -0.0058(13) 0.0068(13) -0.0078(14)
C13 0.0306(18) 0.054(2) 0.0292(15) 0.0029(15) -0.0020(13) 0.0076(15)
C14 0.0266(18) 0.053(2) 0.0306(15) -0.0062(14) 0.0112(13) -0.0129(14)
Rh2 0.02425(13) 0.02261(12) 0.01807(11) 0.00305(8) 0.00214(9) 0.00276(9)
P2 0.0198(4) 0.0171(3) 0.0149(3) 0.0004(3) 0.0038(3) -0.0001(3)
Cl2 0.0396(5) 0.0380(4) 0.0228(3) 0.0077(3) 0.0126(3) 0.0049(3)
C101 0.0339(18) 0.0340(17) 0.0304(15) 0.0011(14) 0.0056(13) 0.0000(14)
O101 0.0532(17) 0.0537(14) 0.0440(13) 0.0240(12) 0.0013(11) 0.0180(12)
C102 0.0350(19) 0.0262(16) 0.0306(15) 0.0057(12) 0.0016(14) 0.0073(13)
O102 0.0402(15) 0.0486(14) 0.0497(13) 0.0100(11) 0.0218(12) 0.0156(11)
C103 0.0268(16) 0.0192(14) 0.0186(12) 0.0011(10) 0.0093(11) 0.0013(11)
C104 0.0252(16) 0.0267(15) 0.0243(13) -0.0027(11) 0.0089(12) -0.0044(12)
C105 0.0288(18) 0.0353(17) 0.0434(17) 0.0005(14) 0.0180(14) -0.0062(13)
C106 0.036(2) 0.0304(17) 0.059(2) -0.0089(15) 0.0202(16) -0.0108(14)
C107 0.0273(16) 0.0191(14) 0.0235(13) 0.0005(11) 0.0097(12) 0.0024(11)
C108 0.0397(19) 0.0254(15) 0.0304(14) -0.0080(12) 0.0136(13) -0.0013(13)
C109 0.0379(19) 0.0225(15) 0.0375(16) 0.0067(12) 0.0162(14) 0.0074(13)
C110 0.0302(17) 0.0303(15) 0.0315(15) 0.0044(13) 0.0155(13) 0.0064(13)
C111 0.0241(16) 0.0244(14) 0.0189(12) 0.0012(11) 0.0013(11) -0.0051(12)
C112 0.041(2) 0.0290(16) 0.0272(14) -0.0085(12) 0.0098(13) -0.0059(14)
C113 0.0337(18) 0.0408(17) 0.0245(14) 0.0055(13) -0.0037(12) -0.0064(14)
C114 0.0324(18) 0.0296(16) 0.0283(14) -0.0030(12) 0.0063(13) -0.0119(13)

loop_
_atom_type_symbol
_atom_type_description
_atom_type_scat_dispersion_real
_atom_type_scat_dispersion_imag
_atom_type_scat_source
C C 0.0033 0.0016 'International Tables Vol C Tables 4.2.6.8 and 6.1.1.4'
H H 0.0000 0.0000 'International Tables Vol C Tables 4.2.6.8 and 6.1.1.4'
O O 0.0106 0.0060 'International Tables Vol C Tables 4.2.6.8 and 6.1.1.4'
P P 0.1023 0.0942 'International Tables Vol C Tables 4.2.6.8 and 6.1.1.4'
Cl Cl 0.1484 0.1585 'International Tables Vol C Tables 4.2.6.8 and 6.1.1.4'
Rh Rh -1.1178 0.9187 'International Tables Vol C Tables 4.2.6.8 and 6.1.1.4'

loop_
_geom_angle_atom_site_label_1
_geom_angle_atom_site_label_2
_geom_angle_atom_site_label_3
_geom_angle
C2 Rh1 C1 90.34(12)
C2 Rh1 Cl1 174.99(9)
C1 Rh1 Cl1 85.56(9)
C2 Rh1 P1 89.52(9)
C1 Rh1 P1 177.96(9)
Cl1 Rh1 P1 94.67(3)
C3 P1 C11 102.08(12)
C3 P1 C7 105.27(13)
C11 P1 C7 112.67(13)
C3 P1 Rh1 110.96(9)
C11 P1 Rh1 110.37(9)
C7 P1 Rh1 114.64(9)
O1 C1 Rh1 178.7(3)
O2 C2 Rh1 177.6(3)
C4 C3 P1 116.56(18)
C6 C4 C5 59.3(2)
C6 C4 C3 120.2(3)
C5 C4 C3 118.1(2)
C6 C5 C4 59.9(2)
C5 C6 C4 60.8(2)
C9 C7 C8 108.1(3)
C9 C7 C10 108.8(3)
C8 C7 C10 108.5(2)
C9 C7 P1 112.06(18)
C8 C7 P1 107.2(2)
C10 C7 P1 112.0(2)
C12 C11 C13 108.0(2)
C12 C11 C14 108.1(2)
C13 C11 C14 109.9(2)
C12 C11 P1 107.91(19)
C13 C11 P1 113.4(2)
C14 C11 P1 109.46(18)
C102 Rh2 C101 91.65(12)
C102 Rh2 Cl2 176.11(8)
C101 Rh2 Cl2 84.55(9)
C102 Rh2 P2 88.30(8)
C101 Rh2 P2 176.51(9)
Cl2 Rh2 P2 95.44(2)
C103 P2 C111 103.48(11)
C103 P2 C107 104.50(11)
C111 P2 C107 112.10(12)
C103 P2 Rh2 111.68(9)
C111 P2 Rh2 107.65(8)
C107 P2 Rh2 116.66(8)
O101 C101 Rh2 177.5(3)
O102 C102 Rh2 178.3(2)
C104 C103 P2 116.14(17)
C106 C104 C105 59.71(17)
C106 C104 C103 122.0(2)
C105 C104 C103 119.0(2)
C106 C105 C104 60.00(18)
C105 C106 C104 60.29(18)
C109 C107 C110 108.3(2)
C109 C107 C108 108.7(2)
C110 C107 C108 108.9(2)
C109 C107 P2 112.32(17)
C110 C107 P2 111.97(18)
C108 C107 P2 106.57(18)
C113 C111 C114 109.5(2)
C113 C111 C112 109.3(2)
C114 C111 C112 107.5(2)
C113 C111 P2 112.89(18)
C114 C111 P2 110.17(17)
C112 C111 P2 107.33(19)

loop_
_geom_bond_atom_site_label_1
_geom_bond_atom_site_label_2
_geom_bond_distance
Rh1 C2 1.827(3)
Rh1 C1 1.921(3)
Rh1 Cl1 2.3580(7)
Rh1 P1 2.3865(7)
P1 C3 1.841(2)
P1 C11 1.874(3)
P1 C7 1.889(3)
C1 O1 1.126(3)
C2 O2 1.138(3)
C3 C4 1.508(4)
C4 C6 1.493(4)
C4 C5 1.507(4)
C5 C6 1.483(5)
C7 C9 1.539(4)
C7 C8 1.539(4)
C7 C10 1.546(4)
C11 C12 1.535(4)
C11 C13 1.536(4)
C11 C14 1.537(4)
Rh2 C102 1.830(3)
Rh2 C101 1.924(3)
Rh2 Cl2 2.3647(7)
Rh2 P2 2.3928(7)
P2 C103 1.845(2)
P2 C111 1.882(3)
P2 C107 1.885(3)
C101 O101 1.126(3)
C102 O102 1.140(3)
C103 C104 1.516(4)
C104 C106 1.500(4)
C104 C105 1.505(4)
C105 C106 1.496(4)
C107 C109 1.533(3)
C107 C110 1.536(4)
C107 C108 1.538(4)
C111 C113 1.533(4)
C111 C114 1.534(4)
C111 C112 1.537(4)
